data_4333897
loop_
_publ_author_name
'Timo Bartsch'
'Thomas Wiegand'
'Jinjun Ren'
'Hellmut Eckert'
'Dirk Johrendt'
'Oliver Niehaus'
'Matthias Eul'
'Rainer P\"ottgen'

_publ_section_title
;
 Phosphide Oxides RE2AuP2O (RE= La, Ce, Pr, Nd): Synthesis, Structure,
 Chemical Bonding, Magnetism, and 31P and 139La Solid State NMR
;
_journal_name_full 'Inorganic Chemistry'
_journal_page_first 2094
_journal_page_last 2102
_journal_paper_doi 10.1021/ic302475u
_journal_volume 52
_journal_year 2013
_chemical_formula_sum 'Au Nd2 O P2'
_chemical_formula_weight 563.39
_chemical_name_systematic
; 
 ? 
;
_space_group_IT_number 12
_symmetry_cell_setting monoclinic
_symmetry_space_group_name_Hall '-C 2y'
_symmetry_space_group_name_H-M 'C 1 2/m 1'
_atom_sites_solution_hydrogens geom
_atom_sites_solution_primary direct
_atom_sites_solution_secondary difmap
_audit_creation_method SHELXL-97
_cell_angle_alpha 90.00
_cell_angle_beta 131.120(10)
_cell_angle_gamma 90.00
_cell_formula_units_Z 4
_cell_length_a 15.0187(5)
_cell_length_b 4.2085(5)
_cell_length_c 9.903(3)
_cell_measurement_temperature 293(2)
_cell_volume 471.54(17)
_computing_structure_refinement 'SHELXL-97 (Sheldrick, 1997)'
_computing_structure_solution 'SHELXS-97 (Sheldrick, 1990)'
_diffrn_ambient_temperature 293(2)
_diffrn_measured_fraction_theta_full 1.000
_diffrn_measured_fraction_theta_max 1.000
_diffrn_radiation_monochromator graphite
_diffrn_radiation_source 'fine-focus sealed tube'
_diffrn_radiation_wavelength 0.71359
_diffrn_reflns_av_R_equivalents 0.1898
_diffrn_reflns_av_sigmaI/netI 0.1364
_diffrn_reflns_limit_h_max 24
_diffrn_reflns_limit_h_min -24
_diffrn_reflns_limit_k_max 6
_diffrn_reflns_limit_k_min -6
_diffrn_reflns_limit_l_max 15
_diffrn_reflns_limit_l_min -15
_diffrn_reflns_number 20347
_diffrn_reflns_theta_full 34.96
_diffrn_reflns_theta_max 34.96
_diffrn_reflns_theta_min 2.74
_exptl_absorpt_coefficient_mu 53.233
_exptl_crystal_density_diffrn 7.936
_exptl_crystal_F_000 948
_refine_diff_density_max 3.414
_refine_diff_density_min -3.900
_refine_diff_density_rms 0.853
_refine_ls_extinction_coef 0.00061(11)
_refine_ls_extinction_expression Fc^*^=kFc[1+0.001xFc^2^\l^3^/sin(2\q)]^-1/4^
_refine_ls_extinction_method SHELXL
_refine_ls_goodness_of_fit_ref 0.739
_refine_ls_hydrogen_treatment mixed
_refine_ls_matrix_type full
_refine_ls_number_parameters 38
_refine_ls_number_reflns 1143
_refine_ls_number_restraints 0
_refine_ls_restrained_S_all 0.739
_refine_ls_R_factor_all 0.0869
_refine_ls_R_factor_gt 0.0379
_refine_ls_shift/su_max 0.000
_refine_ls_shift/su_mean 0.000
_refine_ls_structure_factor_coef Fsqd
_refine_ls_weighting_details 'calc w=1/[\s^2^(Fo^2^)+(0.0425P)^2^+0.0000P] where P=(Fo^2^+2Fc^2^)/3'
_refine_ls_weighting_scheme calc
_refine_ls_wR_factor_gt 0.0813
_refine_ls_wR_factor_ref 0.0944
_reflns_number_gt 601
_reflns_number_total 1143
_reflns_threshold_expression >2sigma(I)
_cod_data_source_file ic302475u_si_001_3.cif
_cod_data_source_block nd2aup2o
_cod_original_cell_volume 471.53(15)
_cod_database_code 4333897

loop_
_symmetry_equiv_pos_as_xyz
'x, y, z'
'-x, y, -z'
'x+1/2, y+1/2, z'
'-x+1/2, y+1/2, -z'
'-x, -y, -z'
'x, -y, z'
'-x+1/2, -y+1/2, -z'
'x+1/2, -y+1/2, z'

loop_
_atom_site_label
_atom_site_type_symbol
_atom_site_fract_x
_atom_site_fract_y
_atom_site_fract_z
_atom_site_U_iso_or_equiv
_atom_site_adp_type
_atom_site_occupancy
_atom_site_symmetry_multiplicity
_atom_site_calc_flag
_atom_site_refinement_flags
Nd1 Nd 0.13227(10) 0.0000 0.31255(15) 0.0140(2) Uani 1 2 d S
Nd2 Nd 0.17372(10) 0.0000 0.73142(15) 0.0150(3) Uani 1 2 d S
Au Au 0.41175(8) 0.0000 0.12600(11) 0.0172(2) Uani 1 2 d S
P1 P 0.1488(5) 0.0000 0.0292(7) 0.0151(9) Uani 1 2 d S
P2 P 0.5492(5) 0.0000 0.4530(8) 0.0152(10) Uani 1 2 d S
O O 0.2800(14) 0.0000 0.631(2) 0.016(3) Uani 1 2 d S

loop_
_atom_site_aniso_label
_atom_site_aniso_U_11
_atom_site_aniso_U_22
_atom_site_aniso_U_33
_atom_site_aniso_U_23
_atom_site_aniso_U_13
_atom_site_aniso_U_12
Nd1 0.0148(5) 0.0187(6) 0.0107(5) 0.000 0.0093(4) 0.000
Nd2 0.0141(5) 0.0215(6) 0.0110(5) 0.000 0.0089(4) 0.000
Au 0.0157(4) 0.0223(5) 0.0122(4) 0.000 0.0085(3) 0.000
P1 0.019(2) 0.017(3) 0.010(2) 0.000 0.0102(19) 0.000
P2 0.015(2) 0.021(3) 0.011(2) 0.000 0.010(2) 0.000
O 0.022(7) 0.019(8) 0.017(7) 0.000 0.017(6) 0.000

loop_
_atom_type_symbol
_atom_type_description
_atom_type_scat_dispersion_real
_atom_type_scat_dispersion_imag
_atom_type_scat_source
Nd Nd -0.1943 3.0179 'International Tables Vol C Tables 4.2.6.8 and 6.1.1.4'
Au Au -2.0133 8.8022 'International Tables Vol C Tables 4.2.6.8 and 6.1.1.4'
P P 0.1023 0.0942 'International Tables Vol C Tables 4.2.6.8 and 6.1.1.4'
O O 0.0106 0.0060 'International Tables Vol C Tables 4.2.6.8 and 6.1.1.4'

loop_
_geom_angle_atom_site_label_1
_geom_angle_atom_site_label_2
_geom_angle_atom_site_label_3
_geom_angle
_geom_angle_site_symmetry_1
_geom_angle_site_symmetry_3
O Nd1 O 127.4(7) 7_556 7_546
O Nd1 O 78.3(4) 7_556 .
O Nd1 O 78.3(4) 7_546 .
O Nd1 P1 80.9(3) 7_556 .
O Nd1 P1 80.9(3) 7_546 .
O Nd1 P1 131.8(4) . .
O Nd1 P2 68.0(3) 7_556 3_455
O Nd1 P2 143.7(4) 7_546 3_455
O Nd1 P2 73.3(3) . 3_455
P1 Nd1 P2 135.18(10) . 3_455
O Nd1 P2 143.7(4) 7_556 3_445
O Nd1 P2 68.0(3) 7_546 3_445
O Nd1 P2 73.3(3) . 3_445
P1 Nd1 P2 135.18(10) . 3_445
P2 Nd1 P2 82.44(15) 3_455 3_445
O Nd1 P1 113.0(4) 7_556 5
O Nd1 P1 113.0(4) 7_546 5
O Nd1 P1 145.4(4) . 5
P1 Nd1 P1 82.76(16) . 5
P2 Nd1 P1 80.87(14) 3_455 5
P2 Nd1 P1 80.87(14) 3_445 5
O Nd1 Au 155.5(4) 7_556 3_445
O Nd1 Au 76.1(4) 7_546 3_445
O Nd1 Au 117.5(2) . 3_445
P1 Nd1 Au 98.53(9) . 3_445
P2 Nd1 Au 97.42(11) 3_455 3_445
P2 Nd1 Au 44.26(11) 3_445 3_445
P1 Nd1 Au 43.28(4) 5 3_445
O Nd1 Au 76.1(4) 7_556 3_455
O Nd1 Au 155.5(4) 7_546 3_455
O Nd1 Au 117.5(2) . 3_455
P1 Nd1 Au 98.53(9) . 3_455
P2 Nd1 Au 44.26(11) 3_455 3_455
P2 Nd1 Au 97.42(11) 3_445 3_455
P1 Nd1 Au 43.28(4) 5 3_455
Au Nd1 Au 79.80(4) 3_445 3_455
O Nd1 Nd1 39.5(4) 7_556 7_556
O Nd1 Nd1 104.9(4) 7_546 7_556
O Nd1 Nd1 38.80(14) . 7_556
P1 Nd1 Nd1 109.38(10) . 7_556
P2 Nd1 Nd1 64.77(11) 3_455 7_556
P2 Nd1 Nd1 109.27(12) 3_445 7_556
P1 Nd1 Nd1 141.69(5) 5 7_556
Au Nd1 Nd1 151.93(6) 3_445 7_556
Au Nd1 Nd1 98.41(2) 3_455 7_556
O Nd1 Nd1 104.9(4) 7_556 7_546
O Nd1 Nd1 39.5(4) 7_546 7_546
O Nd1 Nd1 38.80(14) . 7_546
P1 Nd1 Nd1 109.38(10) . 7_546
P2 Nd1 Nd1 109.27(12) 3_455 7_546
P2 Nd1 Nd1 64.77(11) 3_445 7_546
P1 Nd1 Nd1 141.69(5) 5 7_546
Au Nd1 Nd1 98.41(2) 3_445 7_546
Au Nd1 Nd1 151.93(6) 3_455 7_546
Nd1 Nd1 Nd1 70.03(4) 7_556 7_546
O Nd1 Nd2 94.5(4) 7_556 .
O Nd1 Nd2 94.5(4) 7_546 .
O Nd1 Nd2 37.4(4) . .
P1 Nd1 Nd2 169.25(12) . .
P2 Nd1 Nd2 49.44(9) 3_455 .
P2 Nd1 Nd2 49.44(9) 3_445 .
P1 Nd1 Nd2 107.99(10) 5 .
Au Nd1 Nd2 89.69(4) 3_445 .
Au Nd1 Nd2 89.69(3) 3_455 .
Nd1 Nd1 Nd2 62.24(4) 7_556 .
Nd1 Nd1 Nd2 62.24(4) 7_546 .
O Nd2 P2 78.3(3) . 3_445
O Nd2 P2 78.3(3) . 3_455
P2 Nd2 P2 90.72(16) 3_445 3_455
O Nd2 P1 80.6(3) . 7_556
P2 Nd2 P1 158.80(15) 3_445 7_556
P2 Nd2 P1 85.72(12) 3_455 7_556
O Nd2 P1 80.6(3) . 7_546
P2 Nd2 P1 85.72(12) 3_445 7_546
P2 Nd2 P1 158.80(15) 3_455 7_546
P1 Nd2 P1 90.09(15) 7_556 7_546
O Nd2 Au 89.5(4) . 1_556
P2 Nd2 Au 132.13(9) 3_445 1_556
P2 Nd2 Au 132.13(9) 3_455 1_556
P1 Nd2 Au 46.48(8) 7_556 1_556
P1 Nd2 Au 46.48(8) 7_546 1_556
O Nd2 P1 154.6(4) . 1_556
P2 Nd2 P1 118.21(12) 3_445 1_556
P2 Nd2 P1 118.21(12) 3_455 1_556
P1 Nd2 P1 81.54(13) 7_556 1_556
P1 Nd2 P1 81.54(13) 7_546 1_556
Au Nd2 P1 65.02(11) 1_556 1_556
O Nd2 Au 138.86(6) . 7_556
P2 Nd2 Au 132.94(11) 3_445 7_556
P2 Nd2 Au 75.82(10) 3_455 7_556
P1 Nd2 Au 66.21(10) 7_556 7_556
P1 Nd2 Au 121.19(10) 7_546 7_556
Au Nd2 Au 84.82(4) 1_556 7_556
P1 Nd2 Au 43.83(4) 1_556 7_556
O Nd2 Au 138.86(6) . 7_546
P2 Nd2 Au 75.82(10) 3_445 7_546
P2 Nd2 Au 132.94(11) 3_455 7_546
P1 Nd2 Au 121.19(10) 7_556 7_546
P1 Nd2 Au 66.21(10) 7_546 7_546
Au Nd2 Au 84.82(4) 1_556 7_546
P1 Nd2 Au 43.83(4) 1_556 7_546
Au Nd2 Au 81.21(4) 7_556 7_546
O Nd2 P2 119.0(3) . 7_546
P2 Nd2 P2 40.8(2) 3_445 7_546
P2 Nd2 P2 98.53(7) 3_455 7_546
P1 Nd2 P2 160.40(16) 7_556 7_546
P1 Nd2 P2 92.37(11) 7_546 7_546
Au Nd2 P2 127.13(10) 1_556 7_546
P1 Nd2 P2 79.61(14) 1_556 7_546
Au Nd2 P2 96.12(10) 7_556 7_546
Au Nd2 P2 43.80(10) 7_546 7_546
O Nd2 P2 119.0(3) . 7_556
P2 Nd2 P2 98.53(7) 3_445 7_556
P2 Nd2 P2 40.8(2) 3_455 7_556
P1 Nd2 P2 92.37(11) 7_556 7_556
P1 Nd2 P2 160.40(16) 7_546 7_556
Au Nd2 P2 127.13(10) 1_556 7_556
P1 Nd2 P2 79.61(14) 1_556 7_556
Au Nd2 P2 43.80(10) 7_556 7_556
Au Nd2 P2 96.12(10) 7_546 7_556
P2 Nd2 P2 79.05(15) 7_546 7_556
O Nd2 Nd1 37.6(4) . .
P2 Nd2 Nd1 55.11(10) 3_445 .
P2 Nd2 Nd1 55.11(10) 3_455 .
P1 Nd2 Nd1 106.85(10) 7_556 .
P1 Nd2 Nd1 106.85(10) 7_546 .
Au Nd2 Nd1 127.18(5) 1_556 .
P1 Nd2 Nd1 167.80(11) 1_556 .
Au Nd2 Nd1 130.93(3) 7_556 .
Au Nd2 Nd1 130.93(3) 7_546 .
P2 Nd2 Nd1 91.03(11) 7_546 .
P2 Nd2 Nd1 91.03(11) 7_556 .
P1 Au P1 122.2(2) 7_545 7
P1 Au P2 118.86(11) 7_545 .
P1 Au P2 118.86(11) 7 .
P1 Au Nd2 63.76(12) 7_545 1_554
P1 Au Nd2 63.76(12) 7 1_554
P2 Au Nd2 159.63(14) . 1_554
P1 Au Nd2 139.22(14) 7_545 7_556
P1 Au Nd2 67.54(12) 7 7_556
P2 Au Nd2 69.70(11) . 7_556
Nd2 Au Nd2 95.18(4) 1_554 7_556
P1 Au Nd2 67.54(12) 7_545 7_546
P1 Au Nd2 139.22(14) 7 7_546
P2 Au Nd2 69.70(11) . 7_546
Nd2 Au Nd2 95.18(4) 1_554 7_546
Nd2 Au Nd2 81.21(4) 7_556 7_546
P1 Au Nd1 137.61(14) 7_545 3
P1 Au Nd1 67.40(13) 7 3
P2 Au Nd1 65.97(10) . 3
Nd2 Au Nd1 127.45(3) 1_554 3
Nd2 Au Nd1 83.13(3) 7_556 3
Nd2 Au Nd1 135.67(4) 7_546 3
P1 Au Nd1 67.40(13) 7_545 3_545
P1 Au Nd1 137.61(14) 7 3_545
P2 Au Nd1 65.97(10) . 3_545
Nd2 Au Nd1 127.45(3) 1_554 3_545
Nd2 Au Nd1 135.67(5) 7_556 3_545
Nd2 Au Nd1 83.13(3) 7_546 3_545
Nd1 Au Nd1 79.80(4) 3 3_545
Au P1 Au 122.2(2) 7_545 7
Au P1 Nd2 153.2(2) 7_545 7_556
Au P1 Nd2 69.76(6) 7 7_556
Au P1 Nd2 69.76(6) 7_545 7_546
Au P1 Nd2 153.2(2) 7 7_546
Nd2 P1 Nd2 90.09(15) 7_556 7_546
Au P1 Nd1 111.85(13) 7_545 .
Au P1 Nd1 111.85(13) 7 .
Nd2 P1 Nd1 80.52(12) 7_556 .
Nd2 P1 Nd1 80.52(12) 7_546 .
Au P1 Nd2 68.64(12) 7_545 1_554
Au P1 Nd2 68.64(12) 7 1_554
Nd2 P1 Nd2 98.47(13) 7_556 1_554
Nd2 P1 Nd2 98.47(13) 7_546 1_554
Nd1 P1 Nd2 178.6(2) . 1_554
Au P1 Nd1 69.31(13) 7_545 5
Au P1 Nd1 69.31(13) 7 5
Nd2 P1 Nd1 134.62(8) 7_556 5
Nd2 P1 Nd1 134.62(8) 7_546 5
Nd1 P1 Nd1 97.24(16) . 5
Nd2 P1 Nd1 84.21(13) 1_554 5
P2 P2 Au 110.1(4) 5_656 .
P2 P2 Nd2 78.1(2) 5_656 3
Au P2 Nd2 134.56(8) . 3
P2 P2 Nd2 78.1(2) 5_656 3_545
Au P2 Nd2 134.56(8) . 3_545
Nd2 P2 Nd2 90.72(16) 3 3_545
P2 P2 Nd1 138.25(10) 5_656 3_545
Au P2 Nd1 69.77(13) . 3_545
Nd2 P2 Nd1 133.3(2) 3 3_545
Nd2 P2 Nd1 75.45(8) 3_545 3_545
P2 P2 Nd1 138.25(10) 5_656 3
Au P2 Nd1 69.77(13) . 3
Nd2 P2 Nd1 75.45(8) 3 3
Nd2 P2 Nd1 133.3(2) 3_545 3
Nd1 P2 Nd1 82.44(15) 3_545 3
P2 P2 Nd2 61.1(2) 5_656 7_546
Au P2 Nd2 66.50(13) . 7_546
Nd2 P2 Nd2 139.2(2) 3 7_546
Nd2 P2 Nd2 81.47(7) 3_545 7_546
Nd1 P2 Nd2 83.33(8) 3_545 7_546
Nd1 P2 Nd2 136.3(2) 3 7_546
P2 P2 Nd2 61.1(2) 5_656 7_556
Au P2 Nd2 66.50(13) . 7_556
Nd2 P2 Nd2 81.47(7) 3 7_556
Nd2 P2 Nd2 139.2(2) 3_545 7_556
Nd1 P2 Nd2 136.3(2) 3_545 7_556
Nd1 P2 Nd2 83.33(8) 3 7_556
Nd2 P2 Nd2 79.05(15) 7_546 7_556
Nd1 O Nd1 127.4(7) 7_556 7_546
Nd1 O Nd2 109.2(4) 7_556 .
Nd1 O Nd2 109.2(4) 7_546 .
Nd1 O Nd1 101.7(4) 7_556 .
Nd1 O Nd1 101.7(4) 7_546 .
Nd2 O Nd1 104.9(6) . .

loop_
_geom_bond_atom_site_label_1
_geom_bond_atom_site_label_2
_geom_bond_distance
_geom_bond_site_symmetry_2
Nd1 O 2.347(7) 7_556
Nd1 O 2.347(7) 7_546
Nd1 O 2.382(15) .
Nd1 P1 2.974(5) .
Nd1 P2 3.193(5) 3_455
Nd1 P2 3.193(5) 3_445
Nd1 P1 3.237(6) 5
Nd1 Au 3.2806(12) 3_445
Nd1 Au 3.2806(12) 3_455
Nd1 Nd1 3.667(2) 7_556
Nd1 Nd1 3.667(2) 7_546
Nd1 Nd2 3.768(2) .
Nd2 O 2.370(14) .
Nd2 P2 2.957(4) 3_445
Nd2 P2 2.957(4) 3_455
Nd2 P1 2.974(4) 7_556
Nd2 P1 2.974(4) 7_546
Nd2 Au 3.1105(16) 1_556
Nd2 P1 3.208(5) 1_556
Nd2 Au 3.2331(12) 7_556
Nd2 Au 3.2331(12) 7_546
Nd2 P2 3.306(5) 7_546
Nd2 P2 3.306(5) 7_556
Au P1 2.404(3) 7_545
Au P1 2.404(3) 7
Au P2 2.440(6) .
Au Nd2 3.1105(16) 1_554
Au Nd2 3.2331(12) 7_556
Au Nd2 3.2331(12) 7_546
Au Nd1 3.2806(12) 3
Au Nd1 3.2806(12) 3_545
P1 Au 2.404(3) 7_545
P1 Au 2.404(3) 7
P1 Nd2 2.974(4) 7_556
P1 Nd2 2.974(4) 7_546
P1 Nd2 3.208(5) 1_554
P1 Nd1 3.237(6) 5
P2 P2 2.206(12) 5_656
P2 Nd2 2.957(4) 3
P2 Nd2 2.957(4) 3_545
P2 Nd1 3.193(5) 3_545
P2 Nd1 3.193(5) 3
P2 Nd2 3.306(5) 7_546
P2 Nd2 3.306(5) 7_556
O Nd1 2.347(7) 7_556
O Nd1 2.347(7) 7_546
